data_7247794
loop_
_publ_author_name
'Morgan, Luca'
'Pavan, Giulio'
'Demitri, Nicola'
'Alberoni, Chiara'
'Scattolin, Thomas'
'Roverso, Marco'
'Bogialli, Sara'
'Aliprandi, Alessandro'

_publ_section_title
;
 Tailoring thermally activated delayed fluorescence emitters for efficient
 electrochemiluminescence with tripropylamine as coreactant
;
_journal_issue 49
_journal_name_full 'RSC Advances'
_journal_page_first 34520
_journal_page_last 34523
_journal_paper_doi 10.1039/D3RA06863C
_journal_volume 13
_journal_year 2023
_chemical_formula_moiety 'C56 H40 N6, 2(C3 H6 O)'
_chemical_formula_sum 'C62 H52 N6 O2'
_chemical_formula_weight 913.09
_space_group_crystal_system monoclinic
_space_group_IT_number 14
_space_group_name_Hall '-P 2yn'
_space_group_name_H-M_alt 'P 1 21/n 1'
_atom_sites_solution_hydrogens geom
_atom_sites_solution_primary direct
_atom_sites_solution_secondary difmap
_audit_creation_method SHELXL-2019/3
_audit_update_record
;
2023-07-24 deposited with the CCDC.	2023-11-17 downloaded from the CCDC.
;
_cell_angle_alpha 90
_cell_angle_beta 96.40(3)
_cell_angle_gamma 90
_cell_formula_units_Z 2
_cell_length_a 11.156(2)
_cell_length_b 12.563(3)
_cell_length_c 17.063(3)
_cell_measurement_reflns_used 33743
_cell_measurement_temperature 100(2)
_cell_measurement_theta_max 31.082
_cell_measurement_theta_min 1.760
_cell_volume 2376.5(8)
_computing_cell_refinement 'XDS (Kabsch, 2010)'
_computing_data_collection 'Elettra XRD2 Data Collection SW'
_computing_data_reduction 'XDS (Kabsch, 2010)'
_computing_molecular_graphics 'Ortep3 for Windows - Coot'
_computing_publication_material 'enCIFer - publCIF'
_computing_structure_refinement 'SHELXL-2019/3 (Sheldrick, 2015)'
_computing_structure_solution 'SHELXT (Sheldrick, 2015)'
_diffrn_ambient_temperature 100(2)
_diffrn_measured_fraction_theta_full 0.998
_diffrn_measured_fraction_theta_max 0.904
_diffrn_measurement_device_type
;
'Arinax MD2s Goniometer, Pilatus 6M detector'
;
_diffrn_measurement_method 'Rotating crystal'
_diffrn_radiation_type Synchrotron
_diffrn_radiation_wavelength 0.620
_diffrn_reflns_av_R_equivalents 0.0390
_diffrn_reflns_av_unetI/netI 0.0255
_diffrn_reflns_Laue_measured_fraction_full 0.998
_diffrn_reflns_Laue_measured_fraction_max 0.904
_diffrn_reflns_limit_h_max 18
_diffrn_reflns_limit_h_min -18
_diffrn_reflns_limit_k_max 19
_diffrn_reflns_limit_k_min -20
_diffrn_reflns_limit_l_max 27
_diffrn_reflns_limit_l_min -27
_diffrn_reflns_number 56097
_diffrn_reflns_point_group_measured_fraction_full 0.998
_diffrn_reflns_point_group_measured_fraction_max 0.904
_diffrn_reflns_theta_full 21.839
_diffrn_reflns_theta_max 31.082
_diffrn_reflns_theta_min 1.760
_diffrn_source 'Elettra Synchrotron - XRD2 BL'
_diffrn_standards_decay_% 0
_diffrn_standards_interval_count 0
_diffrn_standards_number 0
_exptl_absorpt_coefficient_mu 0.060
_exptl_absorpt_correction_type none
_exptl_crystal_colour Red
_exptl_crystal_density_diffrn 1.276
_exptl_crystal_description 'Small blocks'
_exptl_crystal_F_000 964
_exptl_crystal_size_max 0.100
_exptl_crystal_size_mid 0.050
_exptl_crystal_size_min 0.020
_refine_diff_density_max 0.586
_refine_diff_density_min -0.280
_refine_diff_density_rms 0.064
_refine_ls_extinction_method none
_refine_ls_goodness_of_fit_ref 1.043
_refine_ls_hydrogen_treatment constr
_refine_ls_matrix_type full
_refine_ls_number_parameters 318
_refine_ls_number_reflns 10394
_refine_ls_number_restraints 0
_refine_ls_restrained_S_all 1.043
_refine_ls_R_factor_all 0.0466
_refine_ls_R_factor_gt 0.0437
_refine_ls_shift/su_max 0.001
_refine_ls_shift/su_mean 0.000
_refine_ls_structure_factor_coef Fsqd
_refine_ls_weighting_details 'w=1/[\s^2^(Fo^2^)+(0.0749P)^2^+0.5239P] where P=(Fo^2^+2Fc^2^)/3'
_refine_ls_weighting_scheme calc
_refine_ls_wR_factor_gt 0.1255
_refine_ls_wR_factor_ref 0.1291
_reflns_Friedel_coverage 0.000
_reflns_number_gt 9555
_reflns_number_total 10394
_reflns_threshold_expression 'I > 2\s(I)'
_cod_data_source_file d3ra06863c2.cif
_cod_data_source_block 14GP
_cod_original_sg_symbol_H-M 'P 21/n'
_cod_database_code 7247794
_shelx_shelxl_version_number 2019/3
_shelx_space_group_comment
;
The symmetry employed for this shelxl refinement is uniquely defined
by the following loop, which should always be used as a source of
symmetry information in preference to the above space-group names.
They are only intended as comments.
;
_shelx_estimated_absorpt_t_min 0.994
_shelx_estimated_absorpt_t_max 0.999

loop_
_space_group_symop_operation_xyz
'x, y, z'
'-x+1/2, y+1/2, -z+1/2'
'-x, -y, -z'
'x-1/2, -y-1/2, z-1/2'

loop_
_atom_site_label
_atom_site_type_symbol
_atom_site_fract_x
_atom_site_fract_y
_atom_site_fract_z
_atom_site_U_iso_or_equiv
_atom_site_adp_type
_atom_site_occupancy
_atom_site_site_symmetry_order
_atom_site_calc_flag
_atom_site_refinement_flags_posn
_atom_site_refinement_flags_adp
_atom_site_refinement_flags_occupancy
_atom_site_disorder_assembly
_atom_site_disorder_group
C_11 C 0.09184(7) 0.55869(6) 0.62954(5) 0.02220(13) Uani 1 1 d . . . . .
O_11 O 0.16825(6) 0.51965(6) 0.59253(4) 0.03245(14) Uani 1 1 d . . . . .
C1_11 C 0.12213(9) 0.60293(7) 0.71058(5) 0.02978(16) Uani 1 1 d . . . . .
H1A_11 H 0.111366 0.680350 0.709245 0.045 Uiso 1 1 calc R U . . .
H1B_11 H 0.206141 0.585989 0.729485 0.045 Uiso 1 1 calc R U . . .
H1C_11 H 0.068746 0.571465 0.746171 0.045 Uiso 1 1 calc R U . . .
C2_11 C -0.03867(7) 0.56409(7) 0.59646(5) 0.02726(15) Uani 1 1 d . . . . .
H2A_11 H -0.084493 0.510108 0.621976 0.041 Uiso 1 1 calc R U . . .
H2B_11 H -0.045873 0.550815 0.539535 0.041 Uiso 1 1 calc R U . . .
H2C_11 H -0.070738 0.634876 0.606315 0.041 Uiso 1 1 calc R U . . .
C1_1 C 0.44093(5) 0.46899(4) 0.42857(3) 0.01175(9) Uani 1 1 d . . . . .
C_1 C 0.36224(6) 0.43956(5) 0.35958(4) 0.01460(10) Uani 1 1 d . . . . .
N_1 N 0.29193(6) 0.41853(5) 0.30713(4) 0.02096(11) Uani 1 1 d . . . . .
C2_1 C 0.46114(5) 0.57820(4) 0.44273(3) 0.01159(9) Uani 1 1 d . . . . .
C3_1 C 0.51893(5) 0.61039(4) 0.51639(3) 0.01144(9) Uani 1 1 d . . . . .
N2_1 N 0.54018(5) 0.71920(4) 0.53246(3) 0.01269(9) Uani 1 1 d . . . . .
N1_1 N 0.41906(5) 0.65375(4) 0.38496(3) 0.01277(9) Uani 1 1 d . . . . .
C19_1 C 0.62112(6) 0.77308(5) 0.48682(3) 0.01356(10) Uani 1 1 d . . . . .
C25_1 C 0.58509(6) 0.84443(5) 0.64177(4) 0.01712(11) Uani 1 1 d . . . . .
H25_1 H 0.648388 0.874227 0.615939 0.021 Uiso 1 1 calc R U . . .
C30_1 C 0.51426(5) 0.76255(5) 0.60553(3) 0.01345(10) Uani 1 1 d . . . . .
C7_1 C 0.32596(5) 0.72421(5) 0.40253(3) 0.01313(10) Uani 1 1 d . . . . .
C24_1 C 0.59759(7) 0.87791(5) 0.46239(4) 0.01866(12) Uani 1 1 d . . . . .
H24_1 H 0.525090 0.911898 0.473052 0.022 Uiso 1 1 calc R U . . .
C18_1 C 0.45714(6) 0.64509(5) 0.30856(3) 0.01291(10) Uani 1 1 d . . . . .
C20_1 C 0.72583(6) 0.72224(5) 0.46915(4) 0.01672(11) Uani 1 1 d . . . . .
H20_1 H 0.741365 0.650673 0.485149 0.020 Uiso 1 1 calc R U . . .
C8_1 C 0.24321(6) 0.69103(5) 0.45325(4) 0.01683(11) Uani 1 1 d . . . . .
H8_1 H 0.248757 0.621515 0.475260 0.020 Uiso 1 1 calc R U . . .
C13_1 C 0.38053(6) 0.67265(5) 0.24093(4) 0.01575(10) Uani 1 1 d . . . . .
H13_1 H 0.302413 0.700268 0.245740 0.019 Uiso 1 1 calc R U . . .
C17_1 C 0.57269(6) 0.60591(5) 0.30047(4) 0.01577(11) Uani 1 1 d . . . . .
H17_1 H 0.625713 0.587734 0.345969 0.019 Uiso 1 1 calc R U . . .
C11_1 C 0.22339(7) 0.89334(6) 0.38698(4) 0.02050(12) Uani 1 1 d . . . . .
H11_1 H 0.215641 0.961875 0.363427 0.025 Uiso 1 1 calc R U . . .
C12_1 C 0.31617(6) 0.82626(5) 0.36982(4) 0.01673(11) Uani 1 1 d . . . . .
H12_1 H 0.372805 0.849777 0.335925 0.020 Uiso 1 1 calc R U . . .
C14_1 C 0.41898(7) 0.65953(5) 0.16659(4) 0.01875(12) Uani 1 1 d . . . . .
H14_1 H 0.366423 0.677967 0.120934 0.022 Uiso 1 1 calc R U . . .
C26_1 C 0.56337(7) 0.88247(6) 0.71545(4) 0.02183(13) Uani 1 1 d . . . . .
H26_1 H 0.611799 0.938264 0.739529 0.026 Uiso 1 1 calc R U . . .
C23_1 C 0.68079(8) 0.93232(6) 0.42237(5) 0.02448(14) Uani 1 1 d . . . . .
H23_1 H 0.665669 1.004024 0.406579 0.029 Uiso 1 1 calc R U . . .
C10_1 C 0.14187(7) 0.86112(6) 0.43823(5) 0.02283(13) Uani 1 1 d . . . . .
H10_1 H 0.079473 0.907707 0.450404 0.027 Uiso 1 1 calc R U . . .
C21_1 C 0.80771(7) 0.77685(7) 0.42789(4) 0.02215(13) Uani 1 1 d . . . . .
H21_1 H 0.878554 0.741984 0.415103 0.027 Uiso 1 1 calc R U . . .
C9_1 C 0.15256(7) 0.76005(6) 0.47148(4) 0.02165(13) Uani 1 1 d . . . . .
H9_1 H 0.097589 0.737859 0.506940 0.026 Uiso 1 1 calc R U . . .
C29_1 C 0.41879(6) 0.72197(5) 0.64306(4) 0.01817(11) Uani 1 1 d . . . . .
H29_1 H 0.367465 0.668773 0.618017 0.022 Uiso 1 1 calc R U . . .
C22_1 C 0.78617(8) 0.88206(7) 0.40538(5) 0.02533(15) Uani 1 1 d . . . . .
H22_1 H 0.843162 0.919611 0.378477 0.030 Uiso 1 1 calc R U . . .
C15_1 C 0.53316(7) 0.61984(6) 0.15833(4) 0.02021(12) Uani 1 1 d . . . . .
H15_1 H 0.558636 0.610703 0.107452 0.024 Uiso 1 1 calc R U . . .
C27_1 C 0.47145(8) 0.83950(6) 0.75402(5) 0.02511(14) Uani 1 1 d . . . . .
H27_1 H 0.458052 0.864247 0.804927 0.030 Uiso 1 1 calc R U . . .
C28_1 C 0.39926(7) 0.75983(6) 0.71726(5) 0.02369(14) Uani 1 1 d . . . . .
H28_1 H 0.335629 0.730759 0.743152 0.028 Uiso 1 1 calc R U . . .
C16_1 C 0.60982(7) 0.59361(6) 0.22576(4) 0.01889(12) Uani 1 1 d . . . . .
H16_1 H 0.688292 0.567032 0.220659 0.023 Uiso 1 1 calc R U . . .

loop_
_atom_site_aniso_label
_atom_site_aniso_U_11
_atom_site_aniso_U_22
_atom_site_aniso_U_33
_atom_site_aniso_U_23
_atom_site_aniso_U_13
_atom_site_aniso_U_12
C_11 0.0229(3) 0.0194(3) 0.0240(3) 0.0053(2) 0.0015(2) -0.0008(2)
O_11 0.0275(3) 0.0387(4) 0.0320(3) 0.0065(3) 0.0072(2) 0.0069(3)
C1_11 0.0352(4) 0.0219(3) 0.0302(4) -0.0011(3) -0.0054(3) -0.0019(3)
C2_11 0.0232(3) 0.0299(4) 0.0282(4) -0.0022(3) 0.0006(3) 0.0020(3)
C1_1 0.0153(2) 0.0104(2) 0.0092(2) -0.00030(15) -0.00017(16) -0.00051(17)
C_1 0.0190(2) 0.0125(2) 0.0120(2) -0.00001(17) 0.00028(18) -0.00008(19)
N_1 0.0251(3) 0.0207(3) 0.0158(2) -0.00139(19) -0.0036(2) -0.0015(2)
C2_1 0.0150(2) 0.0102(2) 0.0095(2) 0.00061(15) 0.00066(16) 0.00048(17)
C3_1 0.0151(2) 0.00917(19) 0.0099(2) -0.00007(15) 0.00068(16) -0.00027(16)
N2_1 0.0178(2) 0.00938(19) 0.01116(19) -0.00133(14) 0.00284(16) -0.00148(16)
N1_1 0.0171(2) 0.01184(19) 0.00930(19) 0.00178(14) 0.00139(15) 0.00284(16)
C19_1 0.0174(2) 0.0116(2) 0.0116(2) -0.00004(16) 0.00140(17) -0.00195(18)
C25_1 0.0198(3) 0.0157(2) 0.0161(2) -0.00498(19) 0.0029(2) -0.0026(2)
C30_1 0.0159(2) 0.0118(2) 0.0127(2) -0.00198(16) 0.00174(17) 0.00046(18)
C7_1 0.0160(2) 0.0118(2) 0.0115(2) 0.00068(16) 0.00106(17) 0.00151(17)
C24_1 0.0251(3) 0.0123(2) 0.0185(3) 0.00239(19) 0.0021(2) -0.0011(2)
C18_1 0.0172(2) 0.0115(2) 0.0100(2) 0.00091(16) 0.00129(17) -0.00005(18)
C20_1 0.0175(2) 0.0170(3) 0.0159(2) 0.00023(19) 0.00289(19) -0.0010(2)
C8_1 0.0181(2) 0.0166(2) 0.0162(2) 0.00297(19) 0.00384(19) 0.0016(2)
C13_1 0.0197(2) 0.0160(2) 0.0110(2) 0.00152(17) -0.00041(18) 0.0000(2)
C17_1 0.0180(2) 0.0160(2) 0.0135(2) 0.00084(18) 0.00246(19) 0.00160(19)
C11_1 0.0257(3) 0.0154(3) 0.0204(3) 0.0018(2) 0.0028(2) 0.0064(2)
C12_1 0.0215(3) 0.0125(2) 0.0163(2) 0.00281(18) 0.0027(2) 0.0027(2)
C14_1 0.0271(3) 0.0182(3) 0.0105(2) 0.00112(18) 0.0003(2) -0.0018(2)
C26_1 0.0273(3) 0.0199(3) 0.0187(3) -0.0084(2) 0.0045(2) -0.0037(2)
C23_1 0.0332(4) 0.0178(3) 0.0222(3) 0.0057(2) 0.0023(3) -0.0073(3)
C10_1 0.0240(3) 0.0224(3) 0.0226(3) 0.0008(2) 0.0049(2) 0.0086(2)
C21_1 0.0201(3) 0.0281(3) 0.0190(3) 0.0005(2) 0.0051(2) -0.0044(2)
C9_1 0.0207(3) 0.0246(3) 0.0208(3) 0.0030(2) 0.0069(2) 0.0046(2)
C29_1 0.0195(3) 0.0178(3) 0.0181(3) -0.0039(2) 0.0059(2) -0.0030(2)
C22_1 0.0286(3) 0.0279(3) 0.0199(3) 0.0042(2) 0.0044(2) -0.0108(3)
C15_1 0.0301(3) 0.0186(3) 0.0128(2) -0.00032(19) 0.0062(2) -0.0011(2)
C27_1 0.0340(4) 0.0238(3) 0.0192(3) -0.0085(2) 0.0104(3) -0.0035(3)
C28_1 0.0282(3) 0.0234(3) 0.0216(3) -0.0060(2) 0.0119(3) -0.0042(3)
C16_1 0.0231(3) 0.0181(3) 0.0165(3) -0.0001(2) 0.0066(2) 0.0018(2)

loop_
_atom_type_symbol
_atom_type_description
_atom_type_scat_dispersion_real
_atom_type_scat_dispersion_imag
_atom_type_scat_source
C C 0.0020 0.0012 'International Tables Vol C Tables 4.2.6.8 and 6.1.1.4'
N N 0.0042 0.0025 'International Tables Vol C Tables 4.2.6.8 and 6.1.1.4'
O O 0.0077 0.0045 'International Tables Vol C Tables 4.2.6.8 and 6.1.1.4'
H H 0.0000 0.0000 'International Tables Vol C Tables 4.2.6.8 and 6.1.1.4'

loop_
_geom_angle_atom_site_label_1
_geom_angle_atom_site_label_2
_geom_angle_atom_site_label_3
_geom_angle
_geom_angle_site_symmetry_1
_geom_angle_site_symmetry_3
_geom_angle_publ_flag
O_11 C_11 C1_11 122.02(8) . . ?
O_11 C_11 C2_11 121.85(8) . . ?
C1_11 C_11 C2_11 116.13(8) . . ?
C_11 C1_11 H1A_11 109.5 . . ?
C_11 C1_11 H1B_11 109.5 . . ?
H1A_11 C1_11 H1B_11 109.5 . . ?
C_11 C1_11 H1C_11 109.5 . . ?
H1A_11 C1_11 H1C_11 109.5 . . ?
H1B_11 C1_11 H1C_11 109.5 . . ?
C_11 C2_11 H2A_11 109.5 . . ?
C_11 C2_11 H2B_11 109.5 . . ?
H2A_11 C2_11 H2B_11 109.5 . . ?
C_11 C2_11 H2C_11 109.5 . . ?
H2A_11 C2_11 H2C_11 109.5 . . ?
H2B_11 C2_11 H2C_11 109.5 . . ?
C2_1 C1_1 C3_1 122.90(5) . 3_666 ?
C2_1 C1_1 C_1 117.61(5) . . ?
C3_1 C1_1 C_1 118.95(5) 3_666 . ?
N_1 C_1 C1_1 174.83(7) . . ?
C3_1 C2_1 C1_1 118.85(5) . . ?
C3_1 C2_1 N1_1 120.98(5) . . ?
C1_1 C2_1 N1_1 120.11(5) . . ?
C2_1 C3_1 C1_1 118.18(5) . 3_666 ?
C2_1 C3_1 N2_1 120.21(5) . . ?
C1_1 C3_1 N2_1 121.55(5) 3_666 . ?
C3_1 N2_1 C30_1 119.79(5) . . ?
C3_1 N2_1 C19_1 117.19(5) . . ?
C30_1 N2_1 C19_1 120.03(5) . . ?
C2_1 N1_1 C18_1 118.67(5) . . ?
C2_1 N1_1 C7_1 117.74(5) . . ?
C18_1 N1_1 C7_1 122.81(5) . . ?
C20_1 C19_1 C24_1 120.10(6) . . ?
C20_1 C19_1 N2_1 119.82(6) . . ?
C24_1 C19_1 N2_1 120.04(6) . . ?
C26_1 C25_1 C30_1 120.37(6) . . ?
C26_1 C25_1 H25_1 119.8 . . ?
C30_1 C25_1 H25_1 119.8 . . ?
C25_1 C30_1 C29_1 119.15(6) . . ?
C25_1 C30_1 N2_1 120.68(6) . . ?
C29_1 C30_1 N2_1 120.15(6) . . ?
C8_1 C7_1 C12_1 119.55(6) . . ?
C8_1 C7_1 N1_1 119.57(6) . . ?
C12_1 C7_1 N1_1 120.88(6) . . ?
C23_1 C24_1 C19_1 119.73(7) . . ?
C23_1 C24_1 H24_1 120.1 . . ?
C19_1 C24_1 H24_1 120.1 . . ?
C13_1 C18_1 C17_1 119.29(6) . . ?
C13_1 C18_1 N1_1 121.34(6) . . ?
C17_1 C18_1 N1_1 119.35(6) . . ?
C19_1 C20_1 C21_1 119.73(7) . . ?
C19_1 C20_1 H20_1 120.1 . . ?
C21_1 C20_1 H20_1 120.1 . . ?
C9_1 C8_1 C7_1 119.92(6) . . ?
C9_1 C8_1 H8_1 120.0 . . ?
C7_1 C8_1 H8_1 120.0 . . ?
C14_1 C13_1 C18_1 119.95(6) . . ?
C14_1 C13_1 H13_1 120.0 . . ?
C18_1 C13_1 H13_1 120.0 . . ?
C16_1 C17_1 C18_1 120.01(6) . . ?
C16_1 C17_1 H17_1 120.0 . . ?
C18_1 C17_1 H17_1 120.0 . . ?
C10_1 C11_1 C12_1 120.68(6) . . ?
C10_1 C11_1 H11_1 119.7 . . ?
C12_1 C11_1 H11_1 119.7 . . ?
C11_1 C12_1 C7_1 119.90(6) . . ?
C11_1 C12_1 H12_1 120.0 . . ?
C7_1 C12_1 H12_1 120.0 . . ?
C15_1 C14_1 C13_1 120.90(7) . . ?
C15_1 C14_1 H14_1 119.5 . . ?
C13_1 C14_1 H14_1 119.5 . . ?
C27_1 C26_1 C25_1 120.47(7) . . ?
C27_1 C26_1 H26_1 119.8 . . ?
C25_1 C26_1 H26_1 119.8 . . ?
C24_1 C23_1 C22_1 120.27(7) . . ?
C24_1 C23_1 H23_1 119.9 . . ?
C22_1 C23_1 H23_1 119.9 . . ?
C11_1 C10_1 C9_1 119.35(6) . . ?
C11_1 C10_1 H10_1 120.3 . . ?
C9_1 C10_1 H10_1 120.3 . . ?
C22_1 C21_1 C20_1 120.31(7) . . ?
C22_1 C21_1 H21_1 119.8 . . ?
C20_1 C21_1 H21_1 119.8 . . ?
C10_1 C9_1 C8_1 120.56(7) . . ?
C10_1 C9_1 H9_1 119.7 . . ?
C8_1 C9_1 H9_1 119.7 . . ?
C28_1 C29_1 C30_1 119.75(7) . . ?
C28_1 C29_1 H29_1 120.1 . . ?
C30_1 C29_1 H29_1 120.1 . . ?
C21_1 C22_1 C23_1 119.83(7) . . ?
C21_1 C22_1 H22_1 120.1 . . ?
C23_1 C22_1 H22_1 120.1 . . ?
C14_1 C15_1 C16_1 119.07(6) . . ?
C14_1 C15_1 H15_1 120.5 . . ?
C16_1 C15_1 H15_1 120.5 . . ?
C26_1 C27_1 C28_1 119.19(7) . . ?
C26_1 C27_1 H27_1 120.4 . . ?
C28_1 C27_1 H27_1 120.4 . . ?
C27_1 C28_1 C29_1 121.00(7) . . ?
C27_1 C28_1 H28_1 119.5 . . ?
C29_1 C28_1 H28_1 119.5 . . ?
C17_1 C16_1 C15_1 120.77(6) . . ?
C17_1 C16_1 H16_1 119.6 . . ?
C15_1 C16_1 H16_1 119.6 . . ?

loop_
_geom_bond_atom_site_label_1
_geom_bond_atom_site_label_2
_geom_bond_distance
_geom_bond_site_symmetry_2
_geom_bond_publ_flag
C_11 O_11 1.2189(11) . ?
C_11 C1_11 1.4936(12) . ?
C_11 C2_11 1.5033(12) . ?
C1_11 H1A_11 0.9800 . ?
C1_11 H1B_11 0.9800 . ?
C1_11 H1C_11 0.9800 . ?
C2_11 H2A_11 0.9800 . ?
C2_11 H2B_11 0.9800 . ?
C2_11 H2C_11 0.9800 . ?
C1_1 C2_1 1.4069(8) . ?
C1_1 C3_1 1.4082(8) 3_666 ?
C1_1 C_1 1.4363(9) . ?
C_1 N_1 1.1529(9) . ?
C2_1 C3_1 1.4066(9) . ?
C2_1 N1_1 1.4106(8) . ?
C3_1 N2_1 1.4090(8) . ?
N2_1 C30_1 1.4196(8) . ?
N2_1 C19_1 1.4272(8) . ?
N1_1 C18_1 1.4196(8) . ?
N1_1 C7_1 1.4219(8) . ?
C19_1 C20_1 1.3936(9) . ?
C19_1 C24_1 1.3974(9) . ?
C25_1 C26_1 1.3912(10) . ?
C25_1 C30_1 1.3985(9) . ?
C25_1 H25_1 0.9500 . ?
C30_1 C29_1 1.3988(9) . ?
C7_1 C8_1 1.3974(9) . ?
C7_1 C12_1 1.3977(9) . ?
C24_1 C23_1 1.3914(11) . ?
C24_1 H24_1 0.9500 . ?
C18_1 C13_1 1.4007(9) . ?
C18_1 C17_1 1.4009(9) . ?
C20_1 C21_1 1.3943(10) . ?
C20_1 H20_1 0.9500 . ?
C8_1 C9_1 1.3934(10) . ?
C8_1 H8_1 0.9500 . ?
C13_1 C14_1 1.3933(10) . ?
C13_1 H13_1 0.9500 . ?
C17_1 C16_1 1.3922(9) . ?
C17_1 H17_1 0.9500 . ?
C11_1 C10_1 1.3903(11) . ?
C11_1 C12_1 1.3910(10) . ?
C11_1 H11_1 0.9500 . ?
C12_1 H12_1 0.9500 . ?
C14_1 C15_1 1.3897(11) . ?
C14_1 H14_1 0.9500 . ?
C26_1 C27_1 1.3881(11) . ?
C26_1 H26_1 0.9500 . ?
C23_1 C22_1 1.3931(13) . ?
C23_1 H23_1 0.9500 . ?
C10_1 C9_1 1.3905(11) . ?
C10_1 H10_1 0.9500 . ?
C21_1 C22_1 1.3899(12) . ?
C21_1 H21_1 0.9500 . ?
C9_1 H9_1 0.9500 . ?
C29_1 C28_1 1.3921(10) . ?
C29_1 H29_1 0.9500 . ?
C22_1 H22_1 0.9500 . ?
C15_1 C16_1 1.3944(11) . ?
C15_1 H15_1 0.9500 . ?
C27_1 C28_1 1.3897(11) . ?
C27_1 H27_1 0.9500 . ?
C28_1 H28_1 0.9500 . ?
C16_1 H16_1 0.9500 . ?

loop_
_geom_torsion_atom_site_label_1
_geom_torsion_atom_site_label_2
_geom_torsion_atom_site_label_3
_geom_torsion_atom_site_label_4
_geom_torsion
_geom_torsion_site_symmetry_1
_geom_torsion_site_symmetry_2
_geom_torsion_site_symmetry_3
_geom_torsion_site_symmetry_4
_geom_torsion_publ_flag
C3_1 C1_1 C2_1 C3_1 -3.08(10) 3_666 . . . ?
C_1 C1_1 C2_1 C3_1 168.38(5) . . . . ?
C3_1 C1_1 C2_1 N1_1 179.69(5) 3_666 . . . ?
C_1 C1_1 C2_1 N1_1 -8.84(8) . . . . ?
C1_1 C2_1 C3_1 C1_1 2.94(9) . . . 3_666 ?
N1_1 C2_1 C3_1 C1_1 -179.86(5) . . . 3_666 ?
C1_1 C2_1 C3_1 N2_1 -179.83(5) . . . . ?
N1_1 C2_1 C3_1 N2_1 -2.63(9) . . . . ?
C2_1 C3_1 N2_1 C30_1 134.67(6) . . . . ?
C1_1 C3_1 N2_1 C30_1 -48.19(8) 3_666 . . . ?
C2_1 C3_1 N2_1 C19_1 -64.87(8) . . . . ?
C1_1 C3_1 N2_1 C19_1 112.26(7) 3_666 . . . ?
C3_1 C2_1 N1_1 C18_1 125.94(6) . . . . ?
C1_1 C2_1 N1_1 C18_1 -56.90(8) . . . . ?
C3_1 C2_1 N1_1 C7_1 -63.86(8) . . . . ?
C1_1 C2_1 N1_1 C7_1 113.30(6) . . . . ?
C3_1 N2_1 C19_1 C20_1 -40.48(8) . . . . ?
C30_1 N2_1 C19_1 C20_1 119.93(7) . . . . ?
C3_1 N2_1 C19_1 C24_1 141.86(6) . . . . ?
C30_1 N2_1 C19_1 C24_1 -57.74(8) . . . . ?
C26_1 C25_1 C30_1 C29_1 2.17(10) . . . . ?
C26_1 C25_1 C30_1 N2_1 -176.40(6) . . . . ?
C3_1 N2_1 C30_1 C25_1 146.25(6) . . . . ?
C19_1 N2_1 C30_1 C25_1 -13.65(9) . . . . ?
C3_1 N2_1 C30_1 C29_1 -32.31(9) . . . . ?
C19_1 N2_1 C30_1 C29_1 167.79(6) . . . . ?
C2_1 N1_1 C7_1 C8_1 -29.23(8) . . . . ?
C18_1 N1_1 C7_1 C8_1 140.54(6) . . . . ?
C2_1 N1_1 C7_1 C12_1 150.71(6) . . . . ?
C18_1 N1_1 C7_1 C12_1 -39.53(9) . . . . ?
C20_1 C19_1 C24_1 C23_1 -1.86(10) . . . . ?
N2_1 C19_1 C24_1 C23_1 175.80(6) . . . . ?
C2_1 N1_1 C18_1 C13_1 145.48(6) . . . . ?
C7_1 N1_1 C18_1 C13_1 -24.20(9) . . . . ?
C2_1 N1_1 C18_1 C17_1 -33.05(8) . . . . ?
C7_1 N1_1 C18_1 C17_1 157.28(6) . . . . ?
C24_1 C19_1 C20_1 C21_1 0.81(10) . . . . ?
N2_1 C19_1 C20_1 C21_1 -176.85(6) . . . . ?
C12_1 C7_1 C8_1 C9_1 -0.68(10) . . . . ?
N1_1 C7_1 C8_1 C9_1 179.26(6) . . . . ?
C17_1 C18_1 C13_1 C14_1 0.91(9) . . . . ?
N1_1 C18_1 C13_1 C14_1 -177.62(6) . . . . ?
C13_1 C18_1 C17_1 C16_1 -0.71(9) . . . . ?
N1_1 C18_1 C17_1 C16_1 177.85(6) . . . . ?
C10_1 C11_1 C12_1 C7_1 1.82(11) . . . . ?
C8_1 C7_1 C12_1 C11_1 -0.95(10) . . . . ?
N1_1 C7_1 C12_1 C11_1 179.12(6) . . . . ?
C18_1 C13_1 C14_1 C15_1 -0.37(10) . . . . ?
C30_1 C25_1 C26_1 C27_1 0.20(12) . . . . ?
C19_1 C24_1 C23_1 C22_1 1.17(11) . . . . ?
C12_1 C11_1 C10_1 C9_1 -1.04(12) . . . . ?
C19_1 C20_1 C21_1 C22_1 0.94(11) . . . . ?
C11_1 C10_1 C9_1 C8_1 -0.61(12) . . . . ?
C7_1 C8_1 C9_1 C10_1 1.46(11) . . . . ?
C25_1 C30_1 C29_1 C28_1 -3.06(10) . . . . ?
N2_1 C30_1 C29_1 C28_1 175.52(7) . . . . ?
C20_1 C21_1 C22_1 C23_1 -1.63(12) . . . . ?
C24_1 C23_1 C22_1 C21_1 0.57(12) . . . . ?
C13_1 C14_1 C15_1 C16_1 -0.37(11) . . . . ?
C25_1 C26_1 C27_1 C28_1 -1.66(13) . . . . ?
C26_1 C27_1 C28_1 C29_1 0.75(13) . . . . ?
C30_1 C29_1 C28_1 C27_1 1.63(12) . . . . ?
C18_1 C17_1 C16_1 C15_1 -0.03(10) . . . . ?
C14_1 C15_1 C16_1 C17_1 0.57(11) . . . . ?
